data_4085827
loop_
_publ_author_name
'\<Skoch, Karel'
'C\'isa\<rov\'a, Ivana'
'\<St\<epni\<cka, Petr'

_publ_section_title
;
 Phosphinoferrocene Ureas: Synthesis, Structural Characterization, and
 Catalytic Use in Palladium-Catalyzed Cyanation of Aryl Bromides
;
_journal_issue 10
_journal_name_full Organometallics
_journal_page_first 1942
_journal_paper_doi 10.1021/acs.organomet.5b00197
_journal_volume 34
_journal_year 2015
_chemical_formula_moiety 'C9 H9 N O2'
_chemical_formula_sum 'C9 H9 N O2'
_chemical_formula_weight 163.17
_space_group_crystal_system triclinic
_space_group_IT_number 2
_space_group_name_Hall '-P 1'
_space_group_name_H-M_alt 'P -1'
_atom_sites_solution_hydrogens mixed
_atom_sites_solution_primary direct
_atom_sites_solution_secondary difmap
_audit_creation_method SHELXL-97
_cell_angle_alpha 61.135(2)
_cell_angle_beta 80.954(2)
_cell_angle_gamma 63.766(2)
_cell_formula_units_Z 2
_cell_length_a 7.3878(4)
_cell_length_b 8.0385(4)
_cell_length_c 8.3075(4)
_cell_measurement_reflns_used 2614
_cell_measurement_temperature 150(2)
_cell_measurement_theta_max 27.51
_cell_measurement_theta_min 3.08
_cell_volume 386.57(4)
_computing_cell_refinement 'Bruker SAINT'
_computing_data_collection 'Bruker APEX2'
_computing_data_reduction 'Bruker SAINT'
_computing_molecular_graphics 'PLATON (Spek, 2003)'
_computing_publication_material 'PLATON (Spek, 2003)'
_computing_structure_refinement 'SHELXL-97 (Sheldrick, 2008)'
_computing_structure_solution 'SHELXS-97 (Sheldrick, 2008)'
_diffrn_ambient_temperature 150(2)
_diffrn_measured_fraction_theta_full 0.999
_diffrn_measured_fraction_theta_max 0.999
_diffrn_measurement_device_type 'Bruker APEX-II CCD'
_diffrn_measurement_method '\f and \w scans'
_diffrn_radiation_monochromator graphite
_diffrn_radiation_source 'fine-focus sealed tube'
_diffrn_radiation_type MoK\a
_diffrn_radiation_wavelength 0.71073
_diffrn_reflns_av_R_equivalents 0.0156
_diffrn_reflns_av_sigmaI/netI 0.0203
_diffrn_reflns_limit_h_max 9
_diffrn_reflns_limit_h_min -9
_diffrn_reflns_limit_k_max 10
_diffrn_reflns_limit_k_min -10
_diffrn_reflns_limit_l_max 10
_diffrn_reflns_limit_l_min -10
_diffrn_reflns_number 4027
_diffrn_reflns_theta_full 27.50
_diffrn_reflns_theta_max 27.50
_diffrn_reflns_theta_min 2.81
_exptl_absorpt_coefficient_mu 0.100
_exptl_absorpt_correction_T_max 0.97
_exptl_absorpt_correction_T_min 0.89
_exptl_absorpt_correction_type multi-scan
_exptl_absorpt_process_details 'SADABS V2014/5 (Bruker AXS Inc.)'
_exptl_crystal_colour colourless
_exptl_crystal_density_diffrn 1.402
_exptl_crystal_density_method 'not measured'
_exptl_crystal_description prism
_exptl_crystal_F_000 172
_exptl_crystal_size_max 0.53
_exptl_crystal_size_mid 0.36
_exptl_crystal_size_min 0.19
_refine_diff_density_max 0.337
_refine_diff_density_min -0.225
_refine_diff_density_rms 0.045
_refine_ls_extinction_method none
_refine_ls_goodness_of_fit_ref 1.063
_refine_ls_hydrogen_treatment constr
_refine_ls_matrix_type full
_refine_ls_number_parameters 110
_refine_ls_number_reflns 1780
_refine_ls_number_restraints 0
_refine_ls_restrained_S_all 1.063
_refine_ls_R_factor_all 0.0461
_refine_ls_R_factor_gt 0.0401
_refine_ls_shift/su_max 0.000
_refine_ls_shift/su_mean 0.000
_refine_ls_structure_factor_coef Fsqd
_refine_ls_weighting_details 'calc w=1/[\s^2^(Fo^2^)+(0.0694P)^2^+0.0840P] where P=(Fo^2^+2Fc^2^)/3'
_refine_ls_weighting_scheme calc
_refine_ls_wR_factor_gt 0.1166
_refine_ls_wR_factor_ref 0.1225
_reflns_number_gt 1537
_reflns_number_total 1780
_reflns_threshold_expression >2sigma(I)
_cod_data_source_file om5b00197_si_002.cif
_cod_data_source_block aca
_cod_depositor_comments
;
The following automatic conversions were performed:
'_atom_site_symetry_multiplicity' tag replaced with
'_atom_site_symmetry_multiplicity' tag as specified in the
replacement file
'/usr/data/users/saulius/crontab/automatic-downloads/rss-feeds/ACS/lib/lists/replacement-tags.lst'.

Automatic conversion script
Id: cif_correct_tags 3376 2015-05-07 07:48:27Z andrius 

 Adding full bibliography for 4085821--4085828.cif.
;
_cod_original_cell_volume 386.57(3)
_cod_database_code 4085827

loop_
_space_group_symop_id
_space_group_symop_operation_xyz
1 'x, y, z'
2 '-x, -y, -z'

loop_
_atom_site_label
_atom_site_type_symbol
_atom_site_fract_x
_atom_site_fract_y
_atom_site_fract_z
_atom_site_U_iso_or_equiv
_atom_site_adp_type
_atom_site_occupancy
_atom_site_symmetry_multiplicity
_atom_site_calc_flag
_atom_site_refinement_flags
O1 O 0.73953(13) 1.28190(14) 0.03297(11) 0.0339(3) Uani 1 1 d .
O2 O 1.40230(13) 0.27868(13) 0.64002(11) 0.0272(2) Uani 1 1 d .
N N 0.53649(14) 1.32631(15) 0.25423(13) 0.0245(3) Uani 1 1 d .
H1N H 0.4537 1.4486 0.1796 0.029 Uiso 1 1 d R
H2N H 0.5146 1.2773 0.3738 0.029 Uiso 1 1 d R
C1 C 0.70164(16) 1.21422(17) 0.19751(14) 0.0211(3) Uani 1 1 d .
C2 C 0.84307(16) 1.00095(16) 0.33722(14) 0.0187(3) Uani 1 1 d .
C3 C 1.02108(17) 0.89409(17) 0.27611(15) 0.0214(3) Uani 1 1 d .
H3 H 1.0501 0.9587 0.1510 0.026 Uiso 1 1 calc R
C4 C 1.15613(17) 0.69468(17) 0.39575(15) 0.0212(3) Uani 1 1 d .
H4 H 1.2775 0.6238 0.3525 0.025 Uiso 1 1 calc R
C5 C 1.11531(16) 0.59680(17) 0.57966(14) 0.0189(3) Uani 1 1 d .
C6 C 0.93808(17) 0.70464(18) 0.64101(15) 0.0214(3) Uani 1 1 d .
H6 H 0.9093 0.6401 0.7662 0.026 Uiso 1 1 calc R
C7 C 0.80250(17) 0.90590(18) 0.52120(15) 0.0212(3) Uani 1 1 d .
H7 H 0.6825 0.9783 0.5648 0.025 Uiso 1 1 calc R
C8 C 1.26309(17) 0.37861(17) 0.70394(15) 0.0214(3) Uani 1 1 d .
C9 C 1.23694(19) 0.28803(19) 0.90671(16) 0.0302(3) Uani 1 1 d .
H9A H 1.3391 0.1429 0.9693 0.045 Uiso 1 1 calc R
H9B H 1.1016 0.2908 0.9288 0.045 Uiso 1 1 calc R
H9C H 1.2529 0.3711 0.9547 0.045 Uiso 1 1 calc R

loop_
_atom_site_aniso_label
_atom_site_aniso_U_11
_atom_site_aniso_U_22
_atom_site_aniso_U_33
_atom_site_aniso_U_23
_atom_site_aniso_U_13
_atom_site_aniso_U_12
O1 0.0303(5) 0.0311(5) 0.0184(4) -0.0086(4) 0.0044(3) 0.0003(4)
O2 0.0254(5) 0.0247(4) 0.0267(4) -0.0138(4) 0.0055(3) -0.0058(4)
N 0.0217(5) 0.0222(5) 0.0193(5) -0.0088(4) 0.0031(4) -0.0024(4)
C1 0.0207(5) 0.0233(6) 0.0188(5) -0.0109(4) 0.0030(4) -0.0082(5)
C2 0.0197(5) 0.0208(6) 0.0182(5) -0.0106(4) 0.0020(4) -0.0093(4)
C3 0.0241(6) 0.0225(6) 0.0179(5) -0.0106(4) 0.0064(4) -0.0104(5)
C4 0.0208(5) 0.0222(6) 0.0220(5) -0.0136(4) 0.0074(4) -0.0086(4)
C5 0.0201(5) 0.0206(5) 0.0191(5) -0.0114(4) 0.0028(4) -0.0092(4)
C6 0.0224(5) 0.0255(6) 0.0160(5) -0.0105(4) 0.0040(4) -0.0099(5)
C7 0.0183(5) 0.0256(6) 0.0205(5) -0.0139(4) 0.0050(4) -0.0074(4)
C8 0.0215(5) 0.0229(6) 0.0219(5) -0.0116(4) 0.0027(4) -0.0103(5)
C9 0.0296(6) 0.0274(6) 0.0203(6) -0.0074(5) 0.0026(5) -0.0058(5)

loop_
_atom_type_symbol
_atom_type_description
_atom_type_scat_dispersion_real
_atom_type_scat_dispersion_imag
_atom_type_scat_source
C C 0.0033 0.0016 'International Tables Vol C Tables 4.2.6.8 and 6.1.1.4'
H H 0.0000 0.0000 'International Tables Vol C Tables 4.2.6.8 and 6.1.1.4'
N N 0.0061 0.0033 'International Tables Vol C Tables 4.2.6.8 and 6.1.1.4'
O O 0.0106 0.0060 'International Tables Vol C Tables 4.2.6.8 and 6.1.1.4'

loop_
_geom_angle_atom_site_label_1
_geom_angle_atom_site_label_2
_geom_angle_atom_site_label_3
_geom_angle
C1 N H1N 121.5
C1 N H2N 120.2
H1N N H2N 118.2
O1 C1 N 121.52(10)
O1 C1 C2 119.77(10)
N C1 C2 118.71(9)
C3 C2 C7 119.36(10)
C3 C2 C1 117.33(9)
C7 C2 C1 123.30(10)
C4 C3 C2 120.62(10)
C4 C3 H3 119.7
C2 C3 H3 119.7
C3 C4 C5 120.45(10)
C3 C4 H4 119.8
C5 C4 H4 119.8
C6 C5 C4 118.87(10)
C6 C5 C8 122.28(10)
C4 C5 C8 118.85(10)
C7 C6 C5 120.81(10)
C7 C6 H6 119.6
C5 C6 H6 119.6
C6 C7 C2 119.89(10)
C6 C7 H7 120.1
C2 C7 H7 120.1
O2 C8 C9 121.21(10)
O2 C8 C5 120.26(10)
C9 C8 C5 118.53(10)
C8 C9 H9A 109.5
C8 C9 H9B 109.5
H9A C9 H9B 109.5
C8 C9 H9C 109.5
H9A C9 H9C 109.5
H9B C9 H9C 109.5

loop_
_geom_bond_atom_site_label_1
_geom_bond_atom_site_label_2
_geom_bond_distance
O1 C1 1.2406(13)
O2 C8 1.2225(13)
N C1 1.3341(14)
N H1N 0.8512
N H2N 0.8923
C1 C2 1.5015(15)
C2 C3 1.3919(15)
C2 C7 1.3931(15)
C3 C4 1.3829(16)
C3 H3 0.9500
C4 C5 1.3959(15)
C4 H4 0.9500
C5 C6 1.3924(15)
C5 C8 1.4991(15)
C6 C7 1.3919(16)
C6 H6 0.9500
C7 H7 0.9500
C8 C9 1.4976(16)
C9 H9A 0.9800
C9 H9B 0.9800
C9 H9C 0.9800
